data_7046749
loop_
_publ_author_name
'Liu, Shu'
'Wang, Bing-Wu'
'Wang, Zhe-Ming'
'Gao, Song'

_publ_section_title
;
 Magnetic layered perovskites of
 [CH<sub>3</sub>C(NH<sub>2</sub>)<sub>2</sub>]<sub>2</sub>[M(HCOO)<sub>4</sub>]
 (M = Co<sup>2+</sup> and Ni<sup>2+</sup>): synthesis, structures and
 properties.
;
_journal_issue 34
_journal_name_full 'Dalton transactions (Cambridge, England : 2003)'
_journal_page_first 11925
_journal_page_last 11933
_journal_paper_doi 10.1039/c8dt01729h
_journal_volume 47
_journal_year 2018
_chemical_formula_sum 'C8 H18 Co N4 O8'
_chemical_formula_weight 357.19
_space_group_IT_number 56
_space_group_name_Hall '-P 2ab 2ac'
_space_group_name_H-M_alt 'P c c n'
_symmetry_cell_setting orthorhombic
_symmetry_space_group_name_Hall '-P 2ab 2ac'
_symmetry_space_group_name_H-M 'P c c n'
_atom_sites_solution_hydrogens geom
_atom_sites_solution_primary direct
_atom_sites_solution_secondary difmap
_audit_creation_method SHELXL-97
_audit_update_record
;
2018-05-01 deposited with the CCDC.
2018-06-15 downloaded from the CCDC.
;
_cell_angle_alpha 90.00
_cell_angle_beta 90.00
_cell_angle_gamma 90.00
_cell_formula_units_Z 4
_cell_length_a 7.8332(1)
_cell_length_b 22.0928(5)
_cell_length_c 8.5556(2)
_cell_measurement_reflns_used 7020
_cell_measurement_temperature 140
_cell_measurement_theta_max 76.4450
_cell_measurement_theta_min 5.9740
_cell_volume 1480.61(5)
_computing_cell_refinement 'CrysAlisPro (Rigaku Oxford Diffraction, 2017)'
_computing_data_collection 'CrysAlisPro (Rigaku Oxford Diffraction, 2017)'
_computing_data_reduction 'CrysAlisPro (Rigaku Oxford Diffraction, 2017)'
_computing_molecular_graphics 'Bruker SHELXTL V5.1 (Sheldrick, 1998)'
_computing_publication_material 'SHELXL-97 (Sheldrick, 1997)'
_computing_structure_refinement 'SHELXL-97 (Sheldrick, 1997)'
_computing_structure_solution 'SHELXS-97 (Sheldrick, 1990)'
_diffrn_ambient_temperature 140.0
_diffrn_detector_area_resol_mean 10.3914
_diffrn_measured_fraction_theta_full 0.986
_diffrn_measured_fraction_theta_max 0.987
_diffrn_measurement_device_type 'SuperNova, Dual, Cu at zero, AtlasCCD'
_diffrn_measurement_method '\w scans'
_diffrn_radiation_monochromator mirror
_diffrn_radiation_source 'SuperNova (Cu) X-ray Source'
_diffrn_radiation_type CuK\a
_diffrn_radiation_wavelength 1.54184
_diffrn_reflns_av_R_equivalents 0.0392
_diffrn_reflns_av_sigmaI/netI 0.0143
_diffrn_reflns_limit_h_max 9
_diffrn_reflns_limit_h_min -9
_diffrn_reflns_limit_k_max 24
_diffrn_reflns_limit_k_min -26
_diffrn_reflns_limit_l_max 10
_diffrn_reflns_limit_l_min -10
_diffrn_reflns_number 20810
_diffrn_reflns_theta_full 76.39
_diffrn_reflns_theta_max 76.39
_diffrn_reflns_theta_min 4.00
_diffrn_standards_decay_% 0
_exptl_absorpt_coefficient_mu 9.524
_exptl_absorpt_correction_T_max 0.559
_exptl_absorpt_correction_T_min 0.317
_exptl_absorpt_correction_type gaussian
_exptl_absorpt_process_details
;
CrysAlisPro 1.171.39.35c (Rigaku Oxford Diffraction, 2017)
Numerical absorption correction based on gaussian integration over
a multifaceted crystal model
;
_exptl_crystal_colour purple-red
_exptl_crystal_density_diffrn 1.602
_exptl_crystal_density_method 'not measured'
_exptl_crystal_description block
_exptl_crystal_F_000 740
_exptl_crystal_size_max 0.174
_exptl_crystal_size_mid 0.156
_exptl_crystal_size_min 0.093
_refine_diff_density_max 0.256
_refine_diff_density_min -0.435
_refine_diff_density_rms 0.051
_refine_ls_extinction_coef 0.00034(9)
_refine_ls_extinction_expression Fc^*^=kFc[1+0.001xFc^2^\l^3^/sin(2\q)]^-1/4^
_refine_ls_extinction_method SHELXL
_refine_ls_goodness_of_fit_ref 1.004
_refine_ls_hydrogen_treatment constr.
_refine_ls_matrix_type full
_refine_ls_number_parameters 99
_refine_ls_number_reflns 1538
_refine_ls_number_restraints 0
_refine_ls_restrained_S_all 1.004
_refine_ls_R_factor_all 0.0302
_refine_ls_R_factor_gt 0.0258
_refine_ls_shift/su_max 0.000
_refine_ls_shift/su_mean 0.000
_refine_ls_structure_factor_coef Fsqd
_refine_ls_weighting_details 'calc w=1/[\s^2^(Fo^2^)+(0.0391P)^2^+1.0180P] where P=(Fo^2^+2Fc^2^)/3'
_refine_ls_weighting_scheme calc
_refine_ls_wR_factor_gt 0.0680
_refine_ls_wR_factor_ref 0.0712
_reflns_number_gt 1360
_reflns_number_total 1538
_reflns_threshold_expression >2sigma(I)
_cod_data_source_file c8dt01729h2.cif
_cod_data_source_block 1Co-140K
_cod_depositor_comments
;
The following automatic conversions were performed:

'_symmetry_cell_setting' value 'Orthorhombic' changed to
'orthorhombic' according to
/home/data/users/saulius/crontab/automatic-downloads/rss-feeds/RSC/lib/dictionaries/cif_core.dic
dictionary named 'cif_core.dic' version 2.4.2 from 2011-04-26.

Automatic conversion script
Id: cif_fix_values 4973 2017-02-22 13:04:09Z antanas 

 Adding full bibliography for 7046733--7046752.cif.
;
_cod_original_sg_symbol_H-M 'P ccn'
_cod_database_code 7046749

loop_
_symmetry_equiv_pos_as_xyz
'x, y, z'
'-x+1/2, -y+1/2, z'
'-x, y+1/2, -z+1/2'
'x+1/2, -y, -z+1/2'
'-x, -y, -z'
'x-1/2, y-1/2, -z'
'x, -y-1/2, z-1/2'
'-x-1/2, y, z-1/2'

loop_
_atom_site_label
_atom_site_type_symbol
_atom_site_fract_x
_atom_site_fract_y
_atom_site_fract_z
_atom_site_U_iso_or_equiv
_atom_site_adp_type
_atom_site_occupancy
_atom_site_symmetry_multiplicity
_atom_site_calc_flag
_atom_site_refinement_flags
Co1 Co 0.0000 0.0000 0.0000 0.01116(12) Uani 1 2 d S
O1 O 0.06713(13) -0.02623(5) 0.22809(12) 0.0158(2) Uani 1 1 d .
O2 O 0.24902(14) -0.01728(5) 0.42654(12) 0.0175(2) Uani 1 1 d .
O3 O 0.04933(15) 0.08949(5) 0.06810(13) 0.0197(2) Uani 1 1 d .
O4 O 0.0792(2) 0.18805(6) 0.02776(15) 0.0334(3) Uani 1 1 d .
C1 C 0.1959(2) -0.00361(7) 0.29199(17) 0.0150(3) Uani 1 1 d .
H1 H 0.2582 0.0260 0.2350 0.018 Uiso 1 1 calc R
C2 C 0.0865(2) 0.13439(8) -0.01456(18) 0.0213(4) Uani 1 1 d .
H2 H 0.1235 0.1267 -0.1184 0.026 Uiso 1 1 calc R
C3 C -0.0502(2) 0.15864(8) 0.44004(18) 0.0206(3) Uani 1 1 d .
C4 C -0.1006(3) 0.17076(9) 0.6053(2) 0.0334(4) Uani 1 1 d .
H4A H -0.2164 0.1875 0.6078 0.050 Uiso 1 1 calc R
H4B H -0.0209 0.1998 0.6518 0.050 Uiso 1 1 calc R
H4C H -0.0977 0.1329 0.6649 0.050 Uiso 1 1 calc R
N1 N -0.07846(18) 0.10520(6) 0.38116(16) 0.0217(3) Uani 1 1 d .
H1A H -0.0510 0.0976 0.2834 0.026 Uiso 1 1 calc R
H1B H -0.1250 0.0767 0.4392 0.026 Uiso 1 1 calc R
N2 N 0.01905(19) 0.20244(7) 0.35750(18) 0.0258(3) Uani 1 1 d .
H2A H 0.0478 0.1961 0.2594 0.031 Uiso 1 1 calc R
H2B H 0.0367 0.2381 0.4003 0.031 Uiso 1 1 calc R

loop_
_atom_site_aniso_label
_atom_site_aniso_U_11
_atom_site_aniso_U_22
_atom_site_aniso_U_33
_atom_site_aniso_U_23
_atom_site_aniso_U_13
_atom_site_aniso_U_12
Co1 0.01172(19) 0.0140(2) 0.00779(18) -0.00023(12) 0.00024(11) 0.00000(12)
O1 0.0149(5) 0.0212(6) 0.0114(5) 0.0010(4) -0.0021(4) -0.0008(4)
O2 0.0151(5) 0.0254(6) 0.0119(5) 0.0021(4) -0.0022(4) -0.0022(4)
O3 0.0281(6) 0.0161(5) 0.0149(5) -0.0002(4) 0.0005(5) -0.0017(4)
O4 0.0585(9) 0.0173(7) 0.0245(6) 0.0009(5) 0.0102(6) 0.0000(6)
C1 0.0141(7) 0.0174(8) 0.0134(7) 0.0007(5) 0.0001(6) 0.0001(5)
C2 0.0289(9) 0.0187(9) 0.0163(7) 0.0016(6) 0.0025(6) 0.0006(7)
C3 0.0234(7) 0.0212(8) 0.0171(7) 0.0010(6) -0.0013(6) 0.0018(6)
C4 0.0571(12) 0.0252(9) 0.0181(8) -0.0034(6) 0.0076(8) -0.0023(8)
N1 0.0297(7) 0.0195(7) 0.0159(6) -0.0010(5) 0.0030(5) -0.0034(5)
N2 0.0399(8) 0.0178(8) 0.0197(7) -0.0016(6) 0.0040(6) -0.0033(6)

loop_
_atom_type_symbol
_atom_type_description
_atom_type_scat_dispersion_real
_atom_type_scat_dispersion_imag
_atom_type_scat_source
C C 0.0181 0.0091 'International Tables Vol C Tables 4.2.6.8 and 6.1.1.4'
H H 0.0000 0.0000 'International Tables Vol C Tables 4.2.6.8 and 6.1.1.4'
N N 0.0311 0.0180 'International Tables Vol C Tables 4.2.6.8 and 6.1.1.4'
O O 0.0492 0.0322 'International Tables Vol C Tables 4.2.6.8 and 6.1.1.4'
Co Co -2.3653 3.6143 'International Tables Vol C Tables 4.2.6.8 and 6.1.1.4'

loop_
_geom_angle_atom_site_label_1
_geom_angle_atom_site_label_2
_geom_angle_atom_site_label_3
_geom_angle
_geom_angle_site_symmetry_1
_geom_angle_site_symmetry_3
O3 Co1 O3 180.00(2) . 5
O3 Co1 O2 85.29(4) . 4_455
O3 Co1 O2 94.71(4) 5 4_455
O3 Co1 O2 94.71(4) . 8_655
O3 Co1 O2 85.29(4) 5 8_655
O2 Co1 O2 180.00(6) 4_455 8_655
O3 Co1 O1 87.47(4) . .
O3 Co1 O1 92.53(4) 5 .
O2 Co1 O1 90.37(4) 4_455 .
O2 Co1 O1 89.63(4) 8_655 .
O3 Co1 O1 92.53(4) . 5
O3 Co1 O1 87.47(4) 5 5
O2 Co1 O1 89.63(4) 4_455 5
O2 Co1 O1 90.37(4) 8_655 5
O1 Co1 O1 180.00(6) . 5
C1 O1 Co1 119.80(10) . .
C1 O2 Co1 122.59(10) . 4
C2 O3 Co1 129.24(10) . .
O1 C1 O2 124.68(14) . .
O1 C1 H1 117.7 . .
O2 C1 H1 117.7 . .
O4 C2 O3 125.51(15) . .
O4 C2 H2 117.2 . .
O3 C2 H2 117.2 . .
N1 C3 N2 121.97(15) . .
N1 C3 C4 118.95(15) . .
N2 C3 C4 119.08(16) . .
C3 C4 H4A 109.5 . .
C3 C4 H4B 109.5 . .
H4A C4 H4B 109.5 . .
C3 C4 H4C 109.5 . .
H4A C4 H4C 109.5 . .
H4B C4 H4C 109.5 . .
C3 N1 H1A 120.0 . .
C3 N1 H1B 120.0 . .
H1A N1 H1B 120.0 . .
C3 N2 H2A 120.0 . .
C3 N2 H2B 120.0 . .
H2A N2 H2B 120.0 . .

loop_
_geom_bond_atom_site_label_1
_geom_bond_atom_site_label_2
_geom_bond_distance
_geom_bond_site_symmetry_2
Co1 O3 2.0971(11) .
Co1 O3 2.0971(11) 5
Co1 O2 2.0991(11) 4_455
Co1 O2 2.0991(11) 8_655
Co1 O1 2.1025(10) .
Co1 O1 2.1025(10) 5
O1 C1 1.2517(19) .
O2 C1 1.2607(19) .
O2 Co1 2.0991(11) 4
O3 C2 1.253(2) .
O4 C2 1.241(2) .
C1 H1 0.9500 .
C2 H2 0.9500 .
C3 N1 1.303(2) .
C3 N2 1.315(2) .
C3 C4 1.492(2) .
C4 H4A 0.9800 .
C4 H4B 0.9800 .
C4 H4C 0.9800 .
N1 H1A 0.8800 .
N1 H1B 0.8800 .
N2 H2A 0.8800 .
N2 H2B 0.8800 .

loop_
_geom_hbond_atom_site_label_D
_geom_hbond_atom_site_label_H
_geom_hbond_atom_site_label_A
_geom_hbond_distance_DH
_geom_hbond_distance_HA
_geom_hbond_distance_DA
_geom_hbond_angle_DHA
_geom_hbond_site_symmetry_A
C1 H1 O1 0.95 2.44 2.9864(19) 116.4 4
C4 H4C O1 0.98 2.54 3.506(2) 169.1 5_556
N1 H1A O3 0.88 2.01 2.8804(18) 169.5 .
N1 H1B O2 0.88 2.00 2.8747(17) 174.7 5_556
N2 H2A O4 0.88 2.01 2.878(2) 171.1 .
N2 H2B O4 0.88 1.99 2.863(2) 171.3 7_566
